data_2105471
loop_
_publ_author_name
'Tarahhomi, Atekeh'
'Pourayoubi, Mehrdad'
'Golen, James A.'
'Zargaran, Poorya'
'Elahi, Behrouz'
'Rheingold, Arnold L.'
'Leyva Ram\'irez, Marco A.'
'Mancilla Percino, Teresa'

_publ_section_title
;
 Hirshfeld surface analysis of new phosphoramidates
;
_journal_issue 3
_journal_name_full 'Acta Crystallographica Section B'
_journal_page_first 260
_journal_page_last 270
_journal_paper_doi 10.1107/S2052519213009445
_journal_volume 69
_journal_year 2013
_chemical_formula_moiety 'C13 H20 F2 N3 O3 P'
_chemical_formula_sum 'C13 H20 F2 N3 O3 P'
_chemical_formula_weight 335.29
_space_group_IT_number 19
_symmetry_cell_setting orthorhombic
_symmetry_space_group_name_Hall 'P 2ac 2ab'
_symmetry_space_group_name_H-M 'P 21 21 21'
_atom_sites_solution_hydrogens geom
_atom_sites_solution_primary direct
_atom_sites_solution_secondary difmap
_audit_creation_method SHELXL-97
_cell_angle_alpha 90.00
_cell_angle_beta 90.00
_cell_angle_gamma 90.00
_cell_formula_units_Z 4
_cell_length_a 8.7127(4)
_cell_length_b 10.9675(8)
_cell_length_c 16.8649(9)
_cell_measurement_reflns_used 2764
_cell_measurement_temperature 100(2)
_cell_measurement_theta_max 64.85
_cell_measurement_theta_min 4.81
_cell_volume 1611.55(16)
_computing_cell_refinement '<i>SAINT</i> (Bruker, 2005)'
_computing_data_collection '<i>APEX2</i> (Bruker, 2005)'
_computing_data_reduction '<i>SAINT</i> (Bruker, 2005)'
_computing_molecular_graphics '<i>Mercury</i> (Macrae <i>et al.</i>, 2008); <i>SHELXTL</i> (Sheldrick, 2008)'
_computing_publication_material '<i>SHELXTL</i> (Sheldrick, 2008); <i>enCIFer</i> (Allen <i>et al.</i>, 2004)'
_computing_structure_refinement '<i>SHELXL-97</i> (Sheldrick, 2008)'
_computing_structure_solution '<i>SHELXS-97</i> (Sheldrick, 2008)'
_diffrn_ambient_temperature 100(2)
_diffrn_measured_fraction_theta_full 0.979
_diffrn_measured_fraction_theta_max 0.979
_diffrn_measurement_device_type 'Bruker APEX-II CCD'
_diffrn_measurement_method '\f and \w scans'
_diffrn_radiation_monochromator graphite
_diffrn_radiation_source 'fine-focus sealed tube'
_diffrn_radiation_type CuK\a
_diffrn_radiation_wavelength 1.54178
_diffrn_reflns_av_R_equivalents 0.0330
_diffrn_reflns_av_sigmaI/netI 0.0527
_diffrn_reflns_limit_h_max 9
_diffrn_reflns_limit_h_min -10
_diffrn_reflns_limit_k_max 12
_diffrn_reflns_limit_k_min -12
_diffrn_reflns_limit_l_max 19
_diffrn_reflns_limit_l_min -16
_diffrn_reflns_number 5564
_diffrn_reflns_theta_full 65.16
_diffrn_reflns_theta_max 65.16
_diffrn_reflns_theta_min 4.81
_exptl_absorpt_coefficient_mu 1.859
_exptl_absorpt_correction_T_max 0.8655
_exptl_absorpt_correction_T_min 0.7679
_exptl_absorpt_correction_type multi-scan
_exptl_absorpt_process_details '<i>SADABS</i> (Sheldrick, 2004)'
_exptl_crystal_colour colourless
_exptl_crystal_density_diffrn 1.382
_exptl_crystal_density_method 'not measured'
_exptl_crystal_description BLOCK
_exptl_crystal_F_000 704
_exptl_crystal_size_max 0.15
_exptl_crystal_size_mid 0.10
_exptl_crystal_size_min 0.08
_refine_diff_density_max 0.232
_refine_diff_density_min -0.279
_refine_ls_abs_structure_details 'Flack H D (1983), Acta Cryst. A39, 876-881'
_refine_ls_abs_structure_Flack 0.04(4)
_refine_ls_extinction_method none
_refine_ls_goodness_of_fit_ref 1.021
_refine_ls_hydrogen_treatment mixed
_refine_ls_matrix_type full
_refine_ls_number_parameters 213
_refine_ls_number_reflns 2606
_refine_ls_number_restraints 4
_refine_ls_restrained_S_all 1.021
_refine_ls_R_factor_all 0.0565
_refine_ls_R_factor_gt 0.0435
_refine_ls_shift/su_max 0.000
_refine_ls_shift/su_mean 0.000
_refine_ls_structure_factor_coef Fsqd
_refine_ls_weighting_details 'calc w=1/[\s^2^(Fo^2^)+(0.0637P)^2^+0.0000P] where P=(Fo^2^+2Fc^2^)/3'
_refine_ls_weighting_scheme calc
_refine_ls_wR_factor_gt 0.1036
_refine_ls_wR_factor_ref 0.1120
_reflns_number_gt 2204
_reflns_number_total 2606
_reflns_threshold_expression >2sigma(I)
_cod_data_source_file so5063.cif
_cod_data_source_block II
_cod_original_sg_symbol_H-M P2(1)2(1)2(1)
_cod_database_code 2105471

loop_
_symmetry_equiv_pos_as_xyz
'x, y, z'
'x+1/2, -y+1/2, -z'
'-x, y+1/2, -z+1/2'
'-x+1/2, -y, z+1/2'

loop_
_atom_site_type_symbol
_atom_site_label
_atom_site_fract_x
_atom_site_fract_y
_atom_site_fract_z
_atom_site_U_iso_or_equiv
_atom_site_adp_type
_atom_site_calc_flag
_atom_site_refinement_flags
_atom_site_occupancy
_atom_site_symmetry_multiplicity
P P1 0.31120(8) 0.24796(10) 0.43973(5) 0.0243(2) Uani d . 1 1
F F1 0.4534(3) 0.6434(2) 0.44471(12) 0.0450(6) Uani d . 1 1
F F2 0.4502(2) 0.4419(2) 0.68872(11) 0.0351(5) Uani d . 1 1
O O1 0.2008(2) 0.4597(2) 0.53800(13) 0.0285(6) Uani d . 1 1
O O1S -0.1085(3) 0.3996(4) 0.37612(16) 0.0485(8) Uani d D 1 1
H H1S -0.148(5) 0.380(4) 0.4213(14) 0.058 Uiso d D 1 1
O O2 0.2260(2) 0.1668(2) 0.49445(13) 0.0294(6) Uani d . 1 1
N N1 0.4083(3) 0.3550(3) 0.49294(16) 0.0255(7) Uani d D 1 1
H H1N 0.5075(12) 0.355(3) 0.493(2) 0.031 Uiso d D 1 1
N N2 0.2082(3) 0.3171(3) 0.37509(16) 0.0286(7) Uani d D 1 1
H H2N 0.1130(16) 0.331(3) 0.386(2) 0.034 Uiso d D 1 1
N N3 0.4444(3) 0.1823(3) 0.38705(16) 0.0238(7) Uani d D 1 1
H H3N 0.506(3) 0.135(3) 0.4133(19) 0.029 Uiso d D 1 1
C C1 0.4990(4) 0.6377(4) 0.5217(2) 0.0341(9) Uani d . 1 1
C C1S -0.0844(5) 0.5129(5) 0.3951(3) 0.0557(13) Uani d . 1 1
H H1D -0.0446 0.5570 0.3489 0.083 Uiso calc R 1 1
H H1E -0.0094 0.5169 0.4383 0.083 Uiso calc R 1 1
H H1C -0.1810 0.5502 0.4123 0.083 Uiso calc R 1 1
C C2 0.5931(4) 0.7279(4) 0.5509(2) 0.0443(11) Uani d . 1 1
H H2A 0.6268 0.7931 0.5181 0.053 Uiso calc R 1 1
C C3 0.6371(4) 0.7204(4) 0.6295(3) 0.0404(11) Uani d . 1 1
H H3A 0.7010 0.7821 0.6512 0.048 Uiso calc R 1 1
C C4 0.5900(4) 0.6248(4) 0.6773(2) 0.0338(9) Uani d . 1 1
H H4A 0.6203 0.6199 0.7313 0.041 Uiso calc R 1 1
C C5 0.4979(4) 0.5375(4) 0.6437(2) 0.0260(8) Uani d . 1 1
C C6 0.4477(3) 0.5408(3) 0.56596(19) 0.0242(7) Uani d . 1 1
C C7 0.3397(3) 0.4482(4) 0.53180(18) 0.0244(8) Uani d . 1 1
C C8 0.2847(4) 0.3867(3) 0.31132(19) 0.0277(8) Uani d . 1 1
H H8A 0.3424 0.4556 0.3348 0.033 Uiso calc R 1 1
H H8B 0.2062 0.4208 0.2751 0.033 Uiso calc R 1 1
C C9 0.3944(4) 0.3058(3) 0.2645(2) 0.0244(8) Uani d . 1 1
C C10 0.5147(3) 0.2520(4) 0.32041(18) 0.0241(7) Uani d . 1 1
H H10A 0.5832 0.1972 0.2900 0.029 Uiso calc R 1 1
H H10B 0.5782 0.3189 0.3423 0.029 Uiso calc R 1 1
C C11 0.3066(4) 0.2048(3) 0.22205(19) 0.0294(8) Uani d . 1 1
H H11A 0.2340 0.2410 0.1845 0.044 Uiso calc R 1 1
H H11B 0.2504 0.1559 0.2611 0.044 Uiso calc R 1 1
H H11C 0.3791 0.1526 0.1934 0.044 Uiso calc R 1 1
C C12 0.4755(4) 0.3854(4) 0.2035(2) 0.0323(9) Uani d . 1 1
H H12A 0.3992 0.4231 0.1686 0.048 Uiso calc R 1 1
H H12B 0.5456 0.3351 0.1720 0.048 Uiso calc R 1 1
H H12C 0.5339 0.4492 0.2308 0.048 Uiso calc R 1 1

loop_
_atom_site_aniso_label
_atom_site_aniso_U_11
_atom_site_aniso_U_22
_atom_site_aniso_U_33
_atom_site_aniso_U_12
_atom_site_aniso_U_13
_atom_site_aniso_U_23
P1 0.0110(3) 0.0431(5) 0.0187(4) 0.0022(4) 0.0000(3) -0.0051(4)
F1 0.0471(12) 0.0654(16) 0.0224(11) -0.0139(12) -0.0014(10) 0.0102(12)
F2 0.0370(11) 0.0458(14) 0.0225(11) 0.0038(11) -0.0053(9) 0.0027(10)
O1 0.0132(10) 0.0473(15) 0.0249(13) 0.0013(11) 0.0033(9) -0.0073(12)
O1S 0.0302(15) 0.085(3) 0.0300(16) 0.0090(17) 0.0043(13) 0.0054(18)
O2 0.0159(11) 0.0503(17) 0.0222(12) -0.0031(11) -0.0001(9) -0.0024(11)
N1 0.0118(12) 0.0420(18) 0.0226(15) 0.0046(13) -0.0004(11) -0.0048(14)
N2 0.0140(12) 0.053(2) 0.0191(15) 0.0068(14) -0.0001(12) -0.0068(14)
N3 0.0155(13) 0.0371(18) 0.0187(15) 0.0028(13) 0.0008(11) 0.0004(14)
C1 0.0241(17) 0.058(3) 0.0199(19) -0.0034(18) 0.0016(15) 0.001(2)
C1S 0.038(2) 0.076(4) 0.053(3) 0.007(3) -0.004(2) 0.018(3)
C2 0.035(2) 0.054(3) 0.043(2) -0.015(2) -0.0015(18) 0.006(2)
C3 0.0254(17) 0.048(3) 0.048(2) -0.0083(18) -0.0028(18) -0.012(2)
C4 0.0191(17) 0.054(3) 0.028(2) 0.0075(18) -0.0043(15) -0.0066(19)
C5 0.0166(15) 0.038(2) 0.0238(18) 0.0042(16) 0.0026(13) 0.0012(18)
C6 0.0150(14) 0.040(2) 0.0175(17) 0.0020(15) 0.0034(14) -0.0025(17)
C7 0.0163(16) 0.043(2) 0.0135(16) 0.0031(15) 0.0028(12) 0.0010(17)
C8 0.0197(17) 0.040(2) 0.0237(18) 0.0057(16) -0.0040(14) -0.0047(16)
C9 0.0169(15) 0.037(2) 0.0188(17) 0.0020(15) -0.0011(14) 0.0016(16)
C10 0.0158(14) 0.0356(19) 0.0210(17) 0.0020(17) 0.0004(12) -0.0034(19)
C11 0.0234(16) 0.044(2) 0.0207(18) 0.0000(17) 0.0002(15) -0.0041(16)
C12 0.0253(18) 0.038(2) 0.033(2) -0.0014(17) 0.0046(16) 0.0033(19)

loop_
_atom_type_symbol
_atom_type_description
_atom_type_scat_dispersion_real
_atom_type_scat_dispersion_imag
_atom_type_scat_source
C C 0.0181 0.0091 'International Tables Vol C Tables 4.2.6.8 and 6.1.1.4'
H H 0.0000 0.0000 'International Tables Vol C Tables 4.2.6.8 and 6.1.1.4'
N N 0.0311 0.0180 'International Tables Vol C Tables 4.2.6.8 and 6.1.1.4'
O O 0.0492 0.0322 'International Tables Vol C Tables 4.2.6.8 and 6.1.1.4'
F F 0.0727 0.0534 'International Tables Vol C Tables 4.2.6.8 and 6.1.1.4'
P P 0.2955 0.4335 'International Tables Vol C Tables 4.2.6.8 and 6.1.1.4'

loop_
_geom_angle_atom_site_label_1
_geom_angle_atom_site_label_2
_geom_angle_atom_site_label_3
_geom_angle
O2 P1 N2 115.28(14)
O2 P1 N3 115.55(16)
N2 P1 N3 103.71(15)
O2 P1 N1 109.57(14)
N2 P1 N1 108.10(16)
N3 P1 N1 103.77(14)
C1S O1S H1S 95(3)
C7 N1 P1 123.8(2)
C7 N1 H1N 116(3)
P1 N1 H1N 120(2)
C8 N2 P1 119.1(2)
C8 N2 H2N 120(3)
P1 N2 H2N 119(3)
C10 N3 P1 118.5(2)
C10 N3 H3N 116(2)
P1 N3 H3N 115(2)
F1 C1 C6 117.3(3)
F1 C1 C2 118.9(4)
C6 C1 C2 123.7(4)
O1S C1S H1D 109.5
O1S C1S H1E 109.5
H1D C1S H1E 109.5
O1S C1S H1C 109.5
H1D C1S H1C 109.5
H1E C1S H1C 109.5
C1 C2 C3 117.7(4)
C1 C2 H2A 121.1
C3 C2 H2A 121.1
C2 C3 C4 121.4(4)
C2 C3 H3A 119.3
C4 C3 H3A 119.3
C5 C4 C3 117.5(3)
C5 C4 H4A 121.3
C3 C4 H4A 121.3
F2 C5 C4 119.1(3)
F2 C5 C6 116.9(3)
C4 C5 C6 123.9(4)
C1 C6 C5 115.6(3)
C1 C6 C7 121.3(3)
C5 C6 C7 123.0(3)
O1 C7 N1 123.9(3)
O1 C7 C6 121.3(3)
N1 C7 C6 114.8(3)
N2 C8 C9 111.0(3)
N2 C8 H8A 109.4
C9 C8 H8A 109.4
N2 C8 H8B 109.4
C9 C8 H8B 109.4
H8A C8 H8B 108.0
C12 C9 C11 109.4(3)
C12 C9 C8 107.9(3)
C11 C9 C8 110.6(3)
C12 C9 C10 108.6(3)
C11 C9 C10 110.7(3)
C8 C9 C10 109.6(3)
N3 C10 C9 112.4(2)
N3 C10 H10A 109.1
C9 C10 H10A 109.1
N3 C10 H10B 109.1
C9 C10 H10B 109.1
H10A C10 H10B 107.9
C9 C11 H11A 109.5
C9 C11 H11B 109.5
H11A C11 H11B 109.5
C9 C11 H11C 109.5
H11A C11 H11C 109.5
H11B C11 H11C 109.5
C9 C12 H12A 109.5
C9 C12 H12B 109.5
H12A C12 H12B 109.5
C9 C12 H12C 109.5
H12A C12 H12C 109.5
H12B C12 H12C 109.5

loop_
_geom_bond_atom_site_label_1
_geom_bond_atom_site_label_2
_geom_bond_distance
P1 O2 1.481(3)
P1 N2 1.603(3)
P1 N3 1.629(3)
P1 N1 1.703(3)
F1 C1 1.359(4)
F2 C5 1.359(4)
O1 C7 1.221(4)
O1S C1S 1.300(6)
O1S H1S 0.863(10)
N1 C7 1.354(4)
N1 H1N 0.864(10)
N2 C8 1.478(4)
N2 H2N 0.862(10)
N3 C10 1.491(4)
N3 H3N 0.869(10)
C1 C6 1.374(5)
C1 C2 1.376(5)
C1S H1D 0.9800
C1S H1E 0.9800
C1S H1C 0.9800
C2 C3 1.382(6)
C2 H2A 0.9500
C3 C4 1.385(6)
C3 H3A 0.9500
C4 C5 1.372(5)
C4 H4A 0.9500
C5 C6 1.383(5)
C6 C7 1.499(5)
C8 C9 1.524(5)
C8 H8A 0.9900
C8 H8B 0.9900
C9 C12 1.523(5)
C9 C11 1.524(5)
C9 C10 1.529(4)
C10 H10A 0.9900
C10 H10B 0.9900
C11 H11A 0.9800
C11 H11B 0.9800
C11 H11C 0.9800
C12 H12A 0.9800
C12 H12B 0.9800
C12 H12C 0.9800

loop_
_geom_hbond_atom_site_label_D
_geom_hbond_atom_site_label_H
_geom_hbond_atom_site_label_A
_geom_hbond_site_symmetry_A
_geom_hbond_distance_DH
_geom_hbond_distance_HA
_geom_hbond_distance_DA
_geom_hbond_angle_DHA
O1S H1S O2 2_456 0.863(10) 1.868(15) 2.716(4) 167(4)
N1 H1N O2 2_556 0.864(10) 1.930(12) 2.786(3) 171(4)
N2 H2N O1S . 0.862(10) 2.078(16) 2.904(4) 160(3)
N3 H3N O1 2_556 0.869(10) 2.153(14) 3.003(4) 166(3)
C4 H4A O1S 4_565 0.95 2.45 3.368(5) 161.4
C8 H8B F2 4_564 0.99 2.50 3.463(4) 164.5

loop_
_geom_torsion_atom_site_label_1
_geom_torsion_atom_site_label_2
_geom_torsion_atom_site_label_3
_geom_torsion_atom_site_label_4
_geom_torsion
O2 P1 N1 C7 -70.9(3)
N2 P1 N1 C7 55.4(3)
N3 P1 N1 C7 165.1(3)
O2 P1 N2 C8 -171.8(2)
N3 P1 N2 C8 -44.5(3)
N1 P1 N2 C8 65.2(3)
O2 P1 N3 C10 168.8(2)
N2 P1 N3 C10 41.6(3)
N1 P1 N3 C10 -71.3(3)
F1 C1 C2 C3 179.6(3)
C6 C1 C2 C3 -0.5(6)
C1 C2 C3 C4 0.8(6)
C2 C3 C4 C5 0.0(6)
C3 C4 C5 F2 179.6(3)
C3 C4 C5 C6 -1.2(5)
F1 C1 C6 C5 179.3(3)
C2 C1 C6 C5 -0.5(5)
F1 C1 C6 C7 -2.9(5)
C2 C1 C6 C7 177.3(3)
F2 C5 C6 C1 -179.4(3)
C4 C5 C6 C1 1.4(5)
F2 C5 C6 C7 2.8(5)
C4 C5 C6 C7 -176.3(3)
P1 N1 C7 O1 6.1(5)
P1 N1 C7 C6 -172.4(2)
C1 C6 C7 O1 -91.5(4)
C5 C6 C7 O1 86.2(4)
C1 C6 C7 N1 87.0(4)
C5 C6 C7 N1 -95.3(4)
P1 N2 C8 C9 56.6(4)
N2 C8 C9 C12 -176.6(3)
N2 C8 C9 C11 63.8(3)
N2 C8 C9 C10 -58.5(4)
P1 N3 C10 C9 -51.6(4)
C12 C9 C10 N3 174.4(3)
C11 C9 C10 N3 -65.5(4)
C8 C9 C10 N3 56.8(4)
